data_4074158
loop_
_publ_author_name
'Marciniak, Wojciech'
'Merz, Klaus'
'Moreno, Mariluna'
'Driess, Matthias'

_publ_section_title
;
 Convenient Access to Homo- and Heterobimetallic Alkoxo Hydridozinc
 Clusters of Formula [(HZnOtBu)4-n(LiOtBu)n] (n= 0, 1, 2, 3)
;
_journal_issue 21
_journal_name_full Organometallics
_journal_page_first 4931
_journal_paper_doi 10.1021/om060443x
_journal_volume 25
_journal_year 2006
_chemical_formula_sum 'C16 H40 O4 Zn4'
_chemical_formula_weight 557.96
_chemical_name_systematic
; 
 ? 
;
_space_group_IT_number 63
_symmetry_cell_setting orthorhombic
_symmetry_space_group_name_Hall '-C 2c 2'
_symmetry_space_group_name_H-M 'C m c m'
_atom_sites_solution_hydrogens geom
_atom_sites_solution_primary direct
_atom_sites_solution_secondary difmap
_audit_creation_method SHELXL-97
_cell_angle_alpha 90.00
_cell_angle_beta 90.00
_cell_angle_gamma 90.00
_cell_formula_units_Z 4
_cell_length_a 18.0127(7)
_cell_length_b 9.3522(4)
_cell_length_c 20.0134(7)
_cell_measurement_temperature 173(2)
_cell_volume 3371.4(2)
_computing_cell_refinement 'SAINT (Siemens, 1995)'
_computing_data_collection 'SMART (Siemens, 1995)'
_computing_data_reduction 'SAINT (Siemens, 1995)'
_computing_publication_material 'SHELXL-97 (Sheldrick, 1997)'
_computing_structure_refinement 'SHELXL-97 (Sheldrick, 1997)'
_computing_structure_solution 'SHELXS-97 (Sheldrick, 1990)'
_diffrn_ambient_temperature 173(2)
_diffrn_measured_fraction_theta_full 0.999
_diffrn_measured_fraction_theta_max 0.999
_diffrn_measurement_device_type 'Siemens SMART CCD'
_diffrn_measurement_method \w
_diffrn_radiation_monochromator graphite
_diffrn_radiation_source 'fine-focus sealed tube'
_diffrn_radiation_type MoK\a
_diffrn_radiation_wavelength 0.71073
_diffrn_reflns_av_R_equivalents 0.1078
_diffrn_reflns_av_sigmaI/netI 0.0490
_diffrn_reflns_limit_h_max 21
_diffrn_reflns_limit_h_min -20
_diffrn_reflns_limit_k_max 9
_diffrn_reflns_limit_k_min -11
_diffrn_reflns_limit_l_max 22
_diffrn_reflns_limit_l_min -23
_diffrn_reflns_number 10177
_diffrn_reflns_theta_full 25.00
_diffrn_reflns_theta_max 25.00
_diffrn_reflns_theta_min 2.04
_exptl_absorpt_coefficient_mu 2.821
_exptl_absorpt_correction_T_max 0.3982
_exptl_absorpt_correction_T_min 0.3328
_exptl_absorpt_correction_type empirical
_exptl_absorpt_process_details 'SADABS (Sheldrick, 1996)'
_exptl_crystal_colour colourless
_exptl_crystal_density_diffrn 1.099
_exptl_crystal_density_method 'not measured'
_exptl_crystal_description rod
_exptl_crystal_F_000 1152
_exptl_crystal_size_max 0.50
_exptl_crystal_size_mid 0.40
_exptl_crystal_size_min 0.40
_platon_squeeze_details ' ?'
_refine_diff_density_max 0.613
_refine_diff_density_min -0.682
_refine_diff_density_rms 0.084
_refine_ls_extinction_method none
_refine_ls_goodness_of_fit_ref 1.133
_refine_ls_hydrogen_treatment mixed
_refine_ls_matrix_type full
_refine_ls_number_parameters 73
_refine_ls_number_reflns 1577
_refine_ls_number_restraints 0
_refine_ls_restrained_S_all 1.133
_refine_ls_R_factor_all 0.0529
_refine_ls_R_factor_gt 0.0459
_refine_ls_shift/su_max 0.001
_refine_ls_shift/su_mean 0.000
_refine_ls_structure_factor_coef Fsqd
_refine_ls_weighting_details 'calc w=1/[\s^2^(Fo^2^)+(0.0248P)^2^+13.5118P] where P=(Fo^2^+2Fc^2^)/3'
_refine_ls_weighting_scheme calc
_refine_ls_wR_factor_gt 0.1053
_refine_ls_wR_factor_ref 0.1080
_reflns_number_gt 1381
_reflns_number_total 1577
_reflns_threshold_expression >2sigma(I)
_cod_data_source_file om060443xsi20060519_122227.cif
_cod_data_source_block Zn4
_cod_original_sg_symbol_H-M Cmcm
_cod_database_code 4074158

loop_
_symmetry_equiv_pos_as_xyz
'x, y, z'
'-x, -y, z+1/2'
'x, -y, -z'
'-x, y, -z+1/2'
'x+1/2, y+1/2, z'
'-x+1/2, -y+1/2, z+1/2'
'x+1/2, -y+1/2, -z'
'-x+1/2, y+1/2, -z+1/2'
'-x, -y, -z'
'x, y, -z-1/2'
'-x, y, z'
'x, -y, z-1/2'
'-x+1/2, -y+1/2, -z'
'x+1/2, y+1/2, -z-1/2'
'-x+1/2, y+1/2, z'
'x+1/2, -y+1/2, z-1/2'

loop_
_atom_site_label
_atom_site_type_symbol
_atom_site_fract_x
_atom_site_fract_y
_atom_site_fract_z
_atom_site_U_iso_or_equiv
_atom_site_adp_type
_atom_site_occupancy
_atom_site_symmetry_multiplicity
_atom_site_calc_flag
_atom_site_refinement_flags
Zn1 Zn 0.08417(4) 0.92976(8) 0.2500 0.0422(2) Uani 1 2 d S
O1 O 0.07717(18) 1.1467(4) 0.2500 0.0376(9) Uani 1 2 d S
C1 C 0.1449(3) 1.2353(8) 0.2500 0.0547(17) Uani 1 2 d S
Zn2 Zn 0.0000 1.16193(8) 0.32626(4) 0.0437(2) Uani 1 2 d S
O2 O 0.0000 0.9389(4) 0.31831(19) 0.0389(9) Uani 1 2 d S
C2 C 0.1229(5) 1.3915(8) 0.2500 0.075(2) Uani 1 2 d S
H2B H 0.0952 1.4133 0.2909 0.113 Uiso 0.50 1 calc PR
H2C H 0.0917 1.4114 0.2110 0.113 Uiso 0.50 1 calc PR
H2D H 0.1677 1.4510 0.2481 0.113 Uiso 1 2 calc SR
C3 C 0.1880(3) 1.1977(7) 0.3129(3) 0.0734(17) Uani 1 1 d .
H3A H 0.1586 1.2233 0.3524 0.110 Uiso 1 1 calc R
H3B H 0.2349 1.2508 0.3135 0.110 Uiso 1 1 calc R
H3C H 0.1984 1.0948 0.3135 0.110 Uiso 1 1 calc R
C4 C 0.0000 0.8519(8) 0.3783(3) 0.0562(17) Uani 1 2 d S
C5 C 0.0699(4) 0.8871(7) 0.4174(3) 0.0819(18) Uani 1 1 d .
H5A H 0.0685 0.9874 0.4315 0.123 Uiso 1 1 calc R
H5B H 0.1135 0.8710 0.3891 0.123 Uiso 1 1 calc R
H5C H 0.0728 0.8254 0.4569 0.123 Uiso 1 1 calc R
C6 C 0.0000 0.6969(8) 0.3556(4) 0.070(2) Uani 1 2 d S
H6A H -0.0456 0.6772 0.3305 0.105 Uiso 0.50 1 calc PR
H6B H 0.0025 0.6340 0.3947 0.105 Uiso 1 2 calc SR
H6C H 0.0431 0.6796 0.3269 0.105 Uiso 0.50 1 calc PR
H2 H 0.0000 1.264(8) 0.387(3) 0.07(2) Uiso 1 2 d S
H1 H 0.150(4) 0.833(9) 0.2500 0.09(3) Uiso 1 2 d S

loop_
_atom_site_aniso_label
_atom_site_aniso_U_11
_atom_site_aniso_U_22
_atom_site_aniso_U_33
_atom_site_aniso_U_23
_atom_site_aniso_U_13
_atom_site_aniso_U_12
Zn1 0.0290(4) 0.0469(4) 0.0508(4) 0.000 0.000 0.0075(3)
O1 0.0225(17) 0.042(2) 0.048(2) 0.000 0.000 -0.0104(16)
C1 0.029(3) 0.062(4) 0.074(5) 0.000 0.000 -0.018(3)
Zn2 0.0349(4) 0.0464(4) 0.0497(4) -0.0073(3) 0.000 0.000
O2 0.037(2) 0.039(2) 0.041(2) -0.0019(17) 0.000 0.000
C2 0.071(5) 0.061(5) 0.095(6) 0.000 0.000 -0.029(4)
C3 0.039(2) 0.102(5) 0.079(4) 0.002(3) -0.016(2) -0.019(3)
C4 0.067(4) 0.057(4) 0.044(4) 0.010(3) 0.000 0.000
C5 0.108(5) 0.083(4) 0.055(3) 0.010(3) -0.033(3) 0.008(4)
C6 0.088(6) 0.047(4) 0.075(5) 0.010(4) 0.000 0.000

loop_
_atom_type_symbol
_atom_type_description
_atom_type_scat_dispersion_real
_atom_type_scat_dispersion_imag
_atom_type_scat_source
C C 0.0033 0.0016 'International Tables Vol C Tables 4.2.6.8 and 6.1.1.4'
H H 0.0000 0.0000 'International Tables Vol C Tables 4.2.6.8 and 6.1.1.4'
O O 0.0106 0.0060 'International Tables Vol C Tables 4.2.6.8 and 6.1.1.4'
Zn Zn 0.2839 1.4301 'International Tables Vol C Tables 4.2.6.8 and 6.1.1.4'

loop_
_geom_angle_atom_site_label_1
_geom_angle_atom_site_label_2
_geom_angle_atom_site_label_3
_geom_angle
_geom_angle_site_symmetry_1
_geom_angle_site_symmetry_3
O1 Zn1 O2 84.98(13) . 10_556
O1 Zn1 O2 84.98(13) . .
O2 Zn1 O2 84.00(16) 10_556 .
O1 Zn1 Zn1 86.45(10) . 11
O2 Zn1 Zn1 42.10(8) 10_556 11
O2 Zn1 Zn1 42.10(8) . 11
O1 Zn1 Zn2 42.29(6) . .
O2 Zn1 Zn2 86.36(10) 10_556 .
O2 Zn1 Zn2 42.97(11) . .
Zn1 Zn1 Zn2 60.264(14) 11 .
O1 Zn1 Zn2 42.29(6) . 10_556
O2 Zn1 Zn2 42.97(11) 10_556 10_556
O2 Zn1 Zn2 86.36(10) . 10_556
Zn1 Zn1 Zn2 60.264(14) 11 10_556
Zn2 Zn1 Zn2 59.92(3) . 10_556
C1 O1 Zn1 120.6(3) . .
C1 O1 Zn2 121.1(2) . 10_556
Zn1 O1 Zn2 96.34(13) . 10_556
C1 O1 Zn2 121.1(2) . .
Zn1 O1 Zn2 96.34(13) . .
Zn2 O1 Zn2 95.05(14) 10_556 .
O1 C1 C2 109.1(5) . .
O1 C1 C3 107.0(4) . .
C2 C1 C3 110.9(4) . .
O1 C1 C3 107.0(4) . 10_556
C2 C1 C3 110.9(4) . 10_556
C3 C1 C3 111.7(6) . 10_556
O1 Zn2 O1 84.40(14) 11 .
O1 Zn2 O2 82.83(14) 11 .
O1 Zn2 O2 82.83(14) . .
O1 Zn2 Zn2 42.47(7) 11 10_556
O1 Zn2 Zn2 42.47(7) . 10_556
O2 Zn2 Zn2 85.64(11) . 10_556
O1 Zn2 Zn1 41.37(11) 11 11
O1 Zn2 Zn1 85.17(9) . 11
O2 Zn2 Zn1 41.73(7) . 11
Zn2 Zn2 Zn1 60.042(15) 10_556 11
O1 Zn2 Zn1 85.17(9) 11 .
O1 Zn2 Zn1 41.37(11) . .
O2 Zn2 Zn1 41.73(7) . .
Zn2 Zn2 Zn1 60.042(15) 10_556 .
Zn1 Zn2 Zn1 59.47(3) 11 .
C4 O2 Zn1 122.1(2) . 11
C4 O2 Zn1 122.1(2) . .
Zn1 O2 Zn1 95.80(16) 11 .
C4 O2 Zn2 119.7(4) . .
Zn1 O2 Zn2 95.30(14) 11 .
Zn1 O2 Zn2 95.30(14) . .
O2 C4 C5 107.8(4) . .
O2 C4 C5 107.8(4) . 11
C5 C4 C5 112.0(7) . 11
O2 C4 C6 106.7(6) . .
C5 C4 C6 111.2(4) . .
C5 C4 C6 111.2(4) 11 .

loop_
_geom_bond_atom_site_label_1
_geom_bond_atom_site_label_2
_geom_bond_distance
_geom_bond_site_symmetry_2
Zn1 O1 2.032(4) .
Zn1 O2 2.043(3) 10_556
Zn1 O2 2.043(3) .
Zn1 Zn1 3.0321(13) 11
Zn1 Zn2 3.0565(8) .
Zn1 Zn2 3.0565(8) 10_556
O1 C1 1.474(7) .
O1 Zn2 2.069(2) 10_556
O1 Zn2 2.069(2) .
C1 C2 1.513(11) .
C1 C3 1.522(6) .
C1 C3 1.522(6) 10_556
Zn2 O1 2.069(2) 11
Zn2 O2 2.092(4) .
Zn2 Zn2 3.0526(15) 10_556
Zn2 Zn1 3.0565(8) 11
O2 C4 1.450(8) .
O2 Zn1 2.043(3) 11
C4 C5 1.518(7) .
C4 C5 1.518(7) 11
C4 C6 1.519(10) .

loop_
_platon_squeeze_void_nr
_platon_squeeze_void_average_x
_platon_squeeze_void_average_y
_platon_squeeze_void_average_z
_platon_squeeze_void_volume
_platon_squeeze_void_count_electrons
1 0.274 -0.063 0.000 580.5 160.6
2 0.273 -0.053 0.500 580.4 160.9
